data_2219125
loop_
_publ_author_name
'Sarrafi, Yaghoub'
'Alimohammadi, Kamal'

_publ_section_title
2'-Methyl-2'-nitro-1'-phenyl-2',3',5',6',7',7a'-hexahydrospiro[indoline-3,3'-1'<i>H</i>-pyrrolizin]-2-one
_journal_coeditor_code OM2246
_journal_issue 8
_journal_name_full 'Acta Crystallographica Section E'
_journal_page_first o1490
_journal_paper_doi 10.1107/S1600536808020837
_journal_volume 64
_journal_year 2008
_chemical_formula_iupac 'C21 H21 N3 O3'
_chemical_formula_moiety 'C21 H21 N3 O3'
_chemical_formula_sum 'C21 H21 N3 O3'
_chemical_formula_weight 363.41
_chemical_name_systematic
;
2'-Methyl-2'-nitro-1'-phenyl-2',3',5',6',7',7a'-hexahydrospiro[indoline-
3,3'-1'H-pyrrolizin]-2-one
;
_space_group_IT_number 14
_symmetry_cell_setting monoclinic
_symmetry_space_group_name_Hall '-P 2yn'
_symmetry_space_group_name_H-M 'P 1 21/n 1'
_atom_sites_solution_hydrogens geom
_atom_sites_solution_primary direct
_atom_sites_solution_secondary difmap
_audit_creation_method SHELXL-97
_cell_angle_alpha 90.00
_cell_angle_beta 110.489(4)
_cell_angle_gamma 90.00
_cell_formula_units_Z 4
_cell_length_a 7.8524(16)
_cell_length_b 25.656(6)
_cell_length_c 9.1767(19)
_cell_measurement_reflns_used 792
_cell_measurement_temperature 120(2)
_cell_measurement_theta_max 23
_cell_measurement_theta_min 3
_cell_volume 1731.8(6)
_computing_cell_refinement 'SAINT (Bruker, 2007)'
_computing_data_collection 'SMART (Bruker, 2007)'
_computing_data_reduction 'SAINT (Bruker, 2007)'
_computing_molecular_graphics 'SHELXTL (Sheldrick, 2008)'
_computing_publication_material 'SHELXTL (Sheldrick, 2008)'
_computing_structure_refinement 'SHELXTL (Sheldrick, 2008)'
_computing_structure_solution 'SHELXTL (Sheldrick, 2008)'
_diffrn_ambient_temperature 120(2)
_diffrn_measured_fraction_theta_full 1.000
_diffrn_measured_fraction_theta_max 1.000
_diffrn_measurement_device_type 'Bruker SMART 1000 CCD area-detector'
_diffrn_measurement_method '\f and \w'
_diffrn_radiation_monochromator graphite
_diffrn_radiation_source 'fine-focus sealed tube'
_diffrn_radiation_type MoK\a
_diffrn_radiation_wavelength 0.71073
_diffrn_reflns_av_R_equivalents 0.0639
_diffrn_reflns_av_sigmaI/netI 0.0706
_diffrn_reflns_limit_h_max 10
_diffrn_reflns_limit_h_min -10
_diffrn_reflns_limit_k_max 32
_diffrn_reflns_limit_k_min -32
_diffrn_reflns_limit_l_max 11
_diffrn_reflns_limit_l_min -11
_diffrn_reflns_number 16064
_diffrn_reflns_theta_full 26.99
_diffrn_reflns_theta_max 26.99
_diffrn_reflns_theta_min 1.59
_exptl_absorpt_coefficient_mu 0.095
_exptl_absorpt_correction_T_max 0.989
_exptl_absorpt_correction_T_min 0.980
_exptl_absorpt_correction_type multi-scan
_exptl_absorpt_process_details '(SADABS; Sheldrick, 1996)'
_exptl_crystal_colour colorless
_exptl_crystal_density_diffrn 1.394
_exptl_crystal_density_method 'not measured'
_exptl_crystal_description prism
_exptl_crystal_F_000 768
_exptl_crystal_size_max 0.21
_exptl_crystal_size_mid 0.18
_exptl_crystal_size_min 0.15
_refine_diff_density_max 0.254
_refine_diff_density_min -0.275
_refine_ls_extinction_method none
_refine_ls_goodness_of_fit_ref 1.007
_refine_ls_hydrogen_treatment constr
_refine_ls_matrix_type full
_refine_ls_number_parameters 245
_refine_ls_number_reflns 3773
_refine_ls_number_restraints 0
_refine_ls_restrained_S_all 1.007
_refine_ls_R_factor_all 0.0923
_refine_ls_R_factor_gt 0.0507
_refine_ls_shift/su_max 0.000
_refine_ls_shift/su_mean 0.000
_refine_ls_structure_factor_coef Fsqd
_refine_ls_weighting_details 'calc w=1/[\s^2^(Fo^2^)+(0.01P)^2^+1.6P] where P=(Fo^2^+2Fc^2^)/3'
_refine_ls_weighting_scheme calc
_refine_ls_wR_factor_gt 0.0931
_refine_ls_wR_factor_ref 0.1025
_reflns_number_gt 2183
_reflns_number_total 3773
_reflns_threshold_expression I>2\s(I)
_cod_data_source_file om2246.cif
_cod_data_source_block I
_cod_depositor_comments
;
The following automatic conversions were performed:
'_symmetry_cell_setting' value 'Monoclinic' changed to 'monoclinic'
according to '/home/saulius/struct/CIF-dictionaries/cif_core.dic'
dictionary named 'cif_core.dic' version 2.4.1 from 2010-06-29.

Automatic conversion script
Id: cif_fix_enum 1527 2010-12-29 10:47:43Z saulius 

The following automatic conversions were performed:

'_symmetry_cell_setting' value 'Monoclinic' changed to 'monoclinic'
according to /home/saulius/struct/CIF-dictionaries/cif_core.dic
dictionary named 'cif_core.dic' version 2.4.1 from 2010-06-29.

Automatic conversion script
Id: cif_fix_values 1715 2011-07-08 13:25:40Z adriana 
;
_cod_original_sg_symbol_H-M 'P 21/n'
_cod_database_code 2219125
_cod_database_fobs_code 2219125

loop_
_symmetry_equiv_pos_as_xyz
'x, y, z'
'-x+1/2, y+1/2, -z+1/2'
'-x, -y, -z'
'x-1/2, -y-1/2, z-1/2'

loop_
_atom_site_type_symbol
_atom_site_label
_atom_site_fract_x
_atom_site_fract_y
_atom_site_fract_z
_atom_site_U_iso_or_equiv
_atom_site_adp_type
_atom_site_calc_flag
_atom_site_refinement_flags
_atom_site_occupancy
N N1 0.1573(3) 0.19274(7) 0.7966(2) 0.0215(4) Uani d . 1
C C2 0.1056(3) 0.17387(9) 0.6367(3) 0.0210(5) Uani d . 1
C C3 0.2848(3) 0.14420(9) 0.6478(3) 0.0218(5) Uani d . 1
C C4 0.3236(3) 0.11281(9) 0.8003(3) 0.0209(5) Uani d . 1
H H4A 0.2295 0.0859 0.7796 0.025 Uiso calc R 1
C C5 0.2810(3) 0.15438(9) 0.9046(3) 0.0212(5) Uani d . 1
H H5A 0.3944 0.1722 0.9645 0.025 Uiso calc R 1
C C6 0.1843(3) 0.13826(9) 1.0155(3) 0.0250(6) Uani d . 1
H H6A 0.2702 0.1284 1.1166 0.030 Uiso calc R 1
H H6B 0.1005 0.1097 0.9735 0.030 Uiso calc R 1
C C7 0.0836(3) 0.18844(9) 1.0247(3) 0.0273(6) Uani d . 1
H H7A -0.0140 0.1817 1.0640 0.033 Uiso calc R 1
H H7B 0.1657 0.2141 1.0906 0.033 Uiso calc R 1
C C8 0.0098(3) 0.20643(10) 0.8562(3) 0.0250(6) Uani d . 1
H H8A -0.1020 0.1883 0.7986 0.030 Uiso calc R 1
H H8B -0.0129 0.2437 0.8495 0.030 Uiso calc R 1
C C9 0.4441(3) 0.17830(9) 0.6496(3) 0.0245(6) Uani d . 1
H H9A 0.5437 0.1566 0.6496 0.037 Uiso calc R 1
H H9B 0.4812 0.1996 0.7413 0.037 Uiso calc R 1
H H9C 0.4079 0.2002 0.5589 0.037 Uiso calc R 1
C C10 0.5061(3) 0.08576(9) 0.8734(3) 0.0208(5) Uani d . 1
C C11 0.5235(3) 0.03378(10) 0.8389(3) 0.0285(6) Uani d . 1
H H11A 0.4285 0.0173 0.7622 0.034 Uiso calc R 1
C C12 0.6799(4) 0.00634(10) 0.9170(3) 0.0333(6) Uani d . 1
H H12A 0.6905 -0.0282 0.8902 0.040 Uiso calc R 1
C C13 0.8199(3) 0.02934(10) 1.0338(3) 0.0298(6) Uani d . 1
H H13A 0.9226 0.0101 1.0894 0.036 Uiso calc R 1
C C14 0.8070(3) 0.08119(10) 1.0682(3) 0.0280(6) Uani d . 1
H H14A 0.9018 0.0972 1.1465 0.034 Uiso calc R 1
C C15 0.6529(3) 0.10927(10) 0.9861(3) 0.0254(6) Uani d . 1
H H15A 0.6475 0.1446 1.0068 0.030 Uiso calc R 1
N N2 0.2395(3) 0.11023(8) 0.5039(2) 0.0241(5) Uani d . 1
O O1 0.2495(2) 0.06314(7) 0.5158(2) 0.0346(4) Uani d . 1
O O2 0.1929(2) 0.13377(7) 0.37859(19) 0.0310(4) Uani d . 1
N N1' -0.1068(3) 0.21391(8) 0.4167(2) 0.0247(5) Uani d . 1
H H1' -0.1647 0.2377 0.3535 0.030 Uiso d R 1
C C2' 0.0582(3) 0.22165(9) 0.5263(3) 0.0245(5) Uani d . 1
O O2' 0.1511(2) 0.26105(6) 0.54370(19) 0.0298(4) Uani d . 1
C C3A -0.0662(3) 0.14082(9) 0.5689(3) 0.0215(5) Uani d . 1
C C4' -0.1202(3) 0.09354(9) 0.6109(3) 0.0248(6) Uani d . 1
H H4D -0.0455 0.0761 0.6989 0.030 Uiso calc R 1
C C5' -0.2865(3) 0.07228(10) 0.5209(3) 0.0271(6) Uani d . 1
H H5D -0.3224 0.0403 0.5482 0.032 Uiso calc R 1
C C6' -0.3983(3) 0.09824(10) 0.3915(3) 0.0266(6) Uani d . 1
H H6D -0.5086 0.0833 0.3316 0.032 Uiso calc R 1
C C7' -0.3494(3) 0.14616(10) 0.3490(3) 0.0252(6) Uani d . 1
H H7D -0.4259 0.1641 0.2628 0.030 Uiso calc R 1
C C7A -0.1828(3) 0.16639(9) 0.4391(3) 0.0231(5) Uani d . 1

loop_
_atom_site_aniso_label
_atom_site_aniso_U_11
_atom_site_aniso_U_22
_atom_site_aniso_U_33
_atom_site_aniso_U_12
_atom_site_aniso_U_13
_atom_site_aniso_U_23
N1 0.0226(11) 0.0248(11) 0.0180(10) 0.0022(9) 0.0084(9) -0.0003(8)
C2 0.0219(13) 0.0213(13) 0.0192(12) 0.0010(10) 0.0066(10) -0.0011(10)
C3 0.0227(13) 0.0227(13) 0.0187(12) -0.0006(10) 0.0058(10) -0.0016(10)
C4 0.0227(13) 0.0201(12) 0.0196(12) -0.0022(10) 0.0072(10) -0.0008(10)
C5 0.0206(12) 0.0239(13) 0.0191(12) 0.0012(10) 0.0069(10) -0.0007(10)
C6 0.0292(14) 0.0265(14) 0.0219(13) 0.0027(11) 0.0122(11) 0.0021(11)
C7 0.0309(14) 0.0290(14) 0.0252(14) 0.0025(11) 0.0136(12) 0.0001(11)
C8 0.0219(13) 0.0284(14) 0.0257(13) 0.0032(11) 0.0098(11) -0.0006(11)
C9 0.0234(13) 0.0292(14) 0.0227(13) -0.0025(11) 0.0101(11) -0.0005(11)
C10 0.0244(13) 0.0231(13) 0.0178(12) 0.0008(10) 0.0110(10) 0.0038(10)
C11 0.0307(15) 0.0270(14) 0.0261(14) 0.0025(11) 0.0078(12) -0.0007(11)
C12 0.0392(16) 0.0280(15) 0.0337(15) 0.0072(13) 0.0141(13) -0.0019(12)
C13 0.0281(14) 0.0364(15) 0.0283(14) 0.0096(12) 0.0141(12) 0.0089(12)
C14 0.0236(14) 0.0354(15) 0.0255(13) 0.0004(11) 0.0093(11) 0.0008(12)
C15 0.0267(14) 0.0265(13) 0.0253(13) 0.0019(11) 0.0119(11) 0.0012(11)
N2 0.0232(11) 0.0297(12) 0.0201(11) 0.0006(9) 0.0084(9) -0.0007(10)
O1 0.0474(12) 0.0247(10) 0.0324(10) 0.0009(9) 0.0149(9) -0.0043(8)
O2 0.0330(10) 0.0415(11) 0.0188(9) 0.0023(8) 0.0093(8) 0.0017(8)
N1' 0.0249(11) 0.0259(11) 0.0214(11) 0.0018(9) 0.0057(9) 0.0058(9)
C2' 0.0284(14) 0.0247(13) 0.0220(13) 0.0012(11) 0.0107(11) -0.0031(11)
O2' 0.0319(10) 0.0242(10) 0.0318(10) -0.0025(8) 0.0093(8) 0.0024(8)
C3A 0.0217(13) 0.0231(13) 0.0204(12) 0.0022(10) 0.0083(10) -0.0025(10)
C4' 0.0262(14) 0.0244(13) 0.0240(13) 0.0048(11) 0.0090(11) 0.0017(11)
C5' 0.0278(14) 0.0259(14) 0.0298(14) -0.0018(11) 0.0131(12) -0.0023(11)
C6' 0.0205(13) 0.0325(15) 0.0267(14) -0.0033(11) 0.0082(11) -0.0093(11)
C7' 0.0266(14) 0.0293(14) 0.0190(12) 0.0033(11) 0.0071(11) -0.0006(11)
C7A 0.0276(14) 0.0232(13) 0.0200(13) 0.0012(11) 0.0102(11) -0.0019(10)

loop_
_atom_type_symbol
_atom_type_description
_atom_type_scat_dispersion_real
_atom_type_scat_dispersion_imag
_atom_type_scat_source
C C 0.0033 0.0016 'International Tables Vol C Tables 4.2.6.8 and 6.1.1.4'
H H 0.0000 0.0000 'International Tables Vol C Tables 4.2.6.8 and 6.1.1.4'
N N 0.0061 0.0033 'International Tables Vol C Tables 4.2.6.8 and 6.1.1.4'
O O 0.0106 0.0060 'International Tables Vol C Tables 4.2.6.8 and 6.1.1.4'

loop_
_geom_angle_atom_site_label_1
_geom_angle_atom_site_label_2
_geom_angle_atom_site_label_3
_geom_angle
C2 N1 C8 118.04(18)
C2 N1 C5 109.64(18)
C8 N1 C5 108.79(17)
N1 C2 C3A 119.15(19)
N1 C2 C2' 108.24(18)
C3A C2 C2' 101.33(18)
N1 C2 C3 99.68(17)
C3A C2 C3 113.59(18)
C2' C2 C3 115.5(2)
N2 C3 C9 106.34(19)
N2 C3 C4 113.56(19)
C9 C3 C4 112.82(19)
N2 C3 C2 106.86(17)
C9 C3 C2 115.85(19)
C4 C3 C2 101.46(18)
C10 C4 C5 114.60(18)
C10 C4 C3 119.50(19)
C5 C4 C3 100.59(18)
C10 C4 H4A 107.1
C5 C4 H4A 107.1
C3 C4 H4A 107.1
N1 C5 C6 105.17(18)
N1 C5 C4 106.01(17)
C6 C5 C4 119.5(2)
N1 C5 H5A 108.6
C6 C5 H5A 108.6
C4 C5 H5A 108.6
C5 C6 C7 101.31(19)
C5 C6 H6A 111.5
C7 C6 H6A 111.5
C5 C6 H6B 111.5
C7 C6 H6B 111.5
H6A C6 H6B 109.3
C8 C7 C6 102.72(19)
C8 C7 H7A 111.2
C6 C7 H7A 111.2
C8 C7 H7B 111.2
C6 C7 H7B 111.2
H7A C7 H7B 109.1
N1 C8 C7 103.52(18)
N1 C8 H8A 111.1
C7 C8 H8A 111.1
N1 C8 H8B 111.1
C7 C8 H8B 111.1
H8A C8 H8B 109.0
C3 C9 H9A 109.5
C3 C9 H9B 109.5
H9A C9 H9B 109.5
C3 C9 H9C 109.5
H9A C9 H9C 109.5
H9B C9 H9C 109.5
C15 C10 C11 117.7(2)
C15 C10 C4 122.6(2)
C11 C10 C4 119.4(2)
C12 C11 C10 120.8(2)
C12 C11 H11A 119.6
C10 C11 H11A 119.6
C13 C12 C11 120.7(2)
C13 C12 H12A 119.6
C11 C12 H12A 119.6
C12 C13 C14 119.4(2)
C12 C13 H13A 120.3
C14 C13 H13A 120.3
C15 C14 C13 119.9(2)
C15 C14 H14A 120.1
C13 C14 H14A 120.1
C14 C15 C10 121.3(2)
C14 C15 H15A 119.4
C10 C15 H15A 119.4
O1 N2 O2 124.0(2)
O1 N2 C3 120.35(19)
O2 N2 C3 115.60(19)
C2' N1' C7A 111.4(2)
C2' N1' H1' 123.1
C7A N1' H1' 124.5
O2' C2' N1' 126.3(2)
O2' C2' C2 124.9(2)
N1' C2' C2 108.6(2)
C4' C3A C7A 118.7(2)
C4' C3A C2 133.3(2)
C7A C3A C2 108.1(2)
C3A C4' C5' 119.6(2)
C3A C4' H4D 120.2
C5' C4' H4D 120.2
C6' C5' C4' 120.4(2)
C6' C5' H5D 119.8
C4' C5' H5D 119.8
C5' C6' C7' 121.1(2)
C5' C6' H6D 119.4
C7' C6' H6D 119.4
C7A C7' C6' 117.6(2)
C7A C7' H7D 121.2
C6' C7' H7D 121.2
C7' C7A C3A 122.6(2)
C7' C7A N1' 126.9(2)
C3A C7A N1' 110.5(2)

loop_
_geom_bond_atom_site_label_1
_geom_bond_atom_site_label_2
_geom_bond_distance
N1 C2 1.461(3)
N1 C8 1.486(3)
N1 C5 1.490(3)
C2 C3A 1.530(3)
C2 C2' 1.550(3)
C2 C3 1.571(3)
C3 N2 1.517(3)
C3 C9 1.522(3)
C3 C4 1.550(3)
C4 C10 1.521(3)
C4 C5 1.546(3)
C4 H4A 0.9800
C5 C6 1.525(3)
C5 H5A 0.9800
C6 C7 1.528(3)
C6 H6A 0.9700
C6 H6B 0.9700
C7 C8 1.521(3)
C7 H7A 0.9700
C7 H7B 0.9700
C8 H8A 0.9700
C8 H8B 0.9700
C9 H9A 0.9600
C9 H9B 0.9600
C9 H9C 0.9600
C10 C15 1.388(3)
C10 C11 1.388(3)
C11 C12 1.379(3)
C11 H11A 0.9300
C12 C13 1.372(3)
C12 H12A 0.9300
C13 C14 1.379(3)
C13 H13A 0.9300
C14 C15 1.383(3)
C14 H14A 0.9300
C15 H15A 0.9300
N2 O1 1.213(2)
N2 O2 1.235(2)
N1' C2' 1.348(3)
N1' C7A 1.404(3)
N1' H1' 0.8544
C2' O2' 1.224(3)
C3A C4' 1.383(3)
C3A C7A 1.387(3)
C4' C5' 1.389(3)
C4' H4D 0.9300
C5' C6' 1.377(3)
C5' H5D 0.9300
C6' C7' 1.384(3)
C6' H6D 0.9300
C7' C7A 1.381(3)
C7' H7D 0.9300

loop_
_geom_hbond_atom_site_label_D
_geom_hbond_atom_site_label_H
_geom_hbond_atom_site_label_A
_geom_hbond_site_symmetry_A
_geom_hbond_distance_DH
_geom_hbond_distance_HA
_geom_hbond_distance_DA
_geom_hbond_angle_DHA
_geom_hbond_publ_flag
N1' H1' N1 4_565 0.85 2.21 2.992(3) 151 y

loop_
_geom_torsion_atom_site_label_1
_geom_torsion_atom_site_label_2
_geom_torsion_atom_site_label_3
_geom_torsion_atom_site_label_4
_geom_torsion
C8 N1 C2 C3A -34.1(3)
C5 N1 C2 C3A 91.2(2)
C8 N1 C2 C2' 80.8(2)
C5 N1 C2 C2' -153.89(18)
C8 N1 C2 C3 -158.11(19)
C5 N1 C2 C3 -32.8(2)
N1 C2 C3 N2 165.61(17)
C3A C2 C3 N2 37.8(2)
C2' C2 C3 N2 -78.7(2)
N1 C2 C3 C9 -76.1(2)
C3A C2 C3 C9 156.02(19)
C2' C2 C3 C9 39.5(3)
N1 C2 C3 C4 46.4(2)
C3A C2 C3 C4 -81.4(2)
C2' C2 C3 C4 162.10(19)
N2 C3 C4 C10 77.2(3)
C9 C3 C4 C10 -43.9(3)
C2 C3 C4 C10 -168.54(19)
N2 C3 C4 C5 -156.50(18)
C9 C3 C4 C5 82.4(2)
C2 C3 C4 C5 -42.2(2)
C2 N1 C5 C6 -120.7(2)
C8 N1 C5 C6 9.7(2)
C2 N1 C5 C4 6.8(2)
C8 N1 C5 C4 137.19(19)
C10 C4 C5 N1 152.38(19)
C3 C4 C5 N1 22.8(2)
C10 C4 C5 C6 -89.2(3)
C3 C4 C5 C6 141.2(2)
N1 C5 C6 C7 -32.2(2)
C4 C5 C6 C7 -151.0(2)
C5 C6 C7 C8 42.7(2)
C2 N1 C8 C7 142.8(2)
C5 N1 C8 C7 17.1(2)
C6 C7 C8 N1 -37.2(2)
C5 C4 C10 C15 -27.0(3)
C3 C4 C10 C15 92.4(3)
C5 C4 C10 C11 146.3(2)
C3 C4 C10 C11 -94.2(3)
C15 C10 C11 C12 1.5(4)
C4 C10 C11 C12 -172.1(2)
C10 C11 C12 C13 1.9(4)
C11 C12 C13 C14 -3.0(4)
C12 C13 C14 C15 0.7(4)
C13 C14 C15 C10 2.9(4)
C11 C10 C15 C14 -3.9(3)
C4 C10 C15 C14 169.5(2)
C9 C3 N2 O1 119.1(2)
C4 C3 N2 O1 -5.6(3)
C2 C3 N2 O1 -116.6(2)
C9 C3 N2 O2 -61.1(2)
C4 C3 N2 O2 174.21(19)
C2 C3 N2 O2 63.2(2)
C7A N1' C2' O2' -174.3(2)
C7A N1' C2' C2 1.2(3)
N1 C2 C2' O2' 47.5(3)
C3A C2 C2' O2' 173.6(2)
C3 C2 C2' O2' -63.2(3)
N1 C2 C2' N1' -128.0(2)
C3A C2 C2' N1' -1.9(2)
C3 C2 C2' N1' 121.3(2)
N1 C2 C3A C4' -59.9(4)
C2' C2 C3A C4' -178.4(3)
C3 C2 C3A C4' 57.1(3)
N1 C2 C3A C7A 120.6(2)
C2' C2 C3A C7A 2.1(2)
C3 C2 C3A C7A -122.5(2)
C7A C3A C4' C5' 1.6(3)
C2 C3A C4' C5' -177.9(2)
C3A C4' C5' C6' -0.7(4)
C4' C5' C6' C7' -0.7(4)
C5' C6' C7' C7A 1.3(4)
C6' C7' C7A C3A -0.4(4)
C6' C7' C7A N1' 179.8(2)
C4' C3A C7A C7' -1.0(4)
C2 C3A C7A C7' 178.6(2)
C4' C3A C7A N1' 178.8(2)
C2 C3A C7A N1' -1.5(3)
C2' N1' C7A C7' -179.9(2)
C2' N1' C7A C3A 0.2(3)
